data_7122971
loop_
_publ_author_name
'Williams, Neil J.'
'Roy, Santanu'
'Reynolds, Campbell O.'
'Custelcean, Radu'
'Bryantsev, Vyacheslav S.'
'Moyer, Bruce A.'

_publ_section_title
;
 Enhancing selectivity of cation exchange with anion receptors
;
_journal_name_full 'Chemical Communications'
_journal_paper_doi 10.1039/C9CC00287A
_journal_year 2019
_chemical_formula_sum 'C54 H81 Cs N4 O'
_chemical_formula_weight 935.14
_chemical_name_systematic
; 
 ? 
;
_space_group_IT_number 14
_symmetry_cell_setting monoclinic
_symmetry_space_group_name_Hall '-P 2ybc'
_symmetry_space_group_name_H-M 'P 1 21/c 1'
_atom_sites_solution_hydrogens geom
_atom_sites_solution_primary direct
_atom_sites_solution_secondary difmap
_audit_creation_method SHELXL-97
_audit_update_record
;
2019-01-11 deposited with the CCDC.
2019-02-06 downloaded from the CCDC.
;
_cell_angle_alpha 90.00
_cell_angle_beta 99.710(2)
_cell_angle_gamma 90.00
_cell_formula_units_Z 4
_cell_length_a 19.6913(14)
_cell_length_b 11.7668(9)
_cell_length_c 22.1537(18)
_cell_measurement_reflns_used 7317
_cell_measurement_temperature 173(2)
_cell_measurement_theta_max 26.50
_cell_measurement_theta_min 1.87
_cell_volume 5059.6(7)
_computing_structure_refinement 'SHELXL-97 (Sheldrick, 2008)'
_computing_structure_solution 'SHELXS-97 (Sheldrick, 2008)'
_diffrn_ambient_temperature 173(2)
_diffrn_measured_fraction_theta_full 1.000
_diffrn_measured_fraction_theta_max 1.000
_diffrn_measurement_device_type Bruker
_diffrn_measurement_method single-crystal
_diffrn_radiation_monochromator graphite
_diffrn_radiation_source 'fine-focus sealed tube'
_diffrn_radiation_type MoK\a
_diffrn_radiation_wavelength 0.71073
_diffrn_reflns_av_R_equivalents 0.0723
_diffrn_reflns_av_sigmaI/netI 0.0597
_diffrn_reflns_limit_h_max 23
_diffrn_reflns_limit_h_min -24
_diffrn_reflns_limit_k_max 14
_diffrn_reflns_limit_k_min -14
_diffrn_reflns_limit_l_max 27
_diffrn_reflns_limit_l_min -27
_diffrn_reflns_number 44814
_diffrn_reflns_theta_full 26.50
_diffrn_reflns_theta_max 26.50
_diffrn_reflns_theta_min 1.87
_exptl_absorpt_coefficient_mu 0.772
_exptl_absorpt_correction_T_max 0.9552
_exptl_absorpt_correction_T_min 0.8187
_exptl_absorpt_correction_type multi-scan
_exptl_absorpt_process_details SADABS
_exptl_crystal_colour colorless
_exptl_crystal_density_diffrn 1.228
_exptl_crystal_density_method 'not measured'
_exptl_crystal_description needle
_exptl_crystal_F_000 1984
_exptl_crystal_size_max 0.27
_exptl_crystal_size_mid 0.07
_exptl_crystal_size_min 0.06
_refine_diff_density_max 2.337
_refine_diff_density_min -1.242
_refine_diff_density_rms 0.141
_refine_ls_extinction_method none
_refine_ls_goodness_of_fit_ref 1.002
_refine_ls_hydrogen_treatment constr
_refine_ls_matrix_type full
_refine_ls_number_parameters 545
_refine_ls_number_reflns 10479
_refine_ls_number_restraints 0
_refine_ls_restrained_S_all 1.002
_refine_ls_R_factor_all 0.0887
_refine_ls_R_factor_gt 0.0595
_refine_ls_shift/su_max 0.001
_refine_ls_shift/su_mean 0.000
_refine_ls_structure_factor_coef Fsqd
_refine_ls_weighting_details 'calc w=1/[\s^2^(Fo^2^)+(0.1014P)^2^+0.0000P] where P=(Fo^2^+2Fc^2^)/3'
_refine_ls_weighting_scheme calc
_refine_ls_wR_factor_gt 0.1485
_refine_ls_wR_factor_ref 0.1636
_reflns_number_gt 7317
_reflns_number_total 10479
_reflns_threshold_expression >2sigma(I)
_cod_data_source_file c9cc00287a2.cif
_cod_data_source_block 622s
_cod_original_sg_symbol_H-M P2(1)/c
_cod_database_code 7122971

loop_
_symmetry_equiv_pos_as_xyz
'x, y, z'
'-x, y+1/2, -z+1/2'
'-x, -y, -z'
'x, -y-1/2, z-1/2'

loop_
_atom_site_label
_atom_site_type_symbol
_atom_site_fract_x
_atom_site_fract_y
_atom_site_fract_z
_atom_site_U_iso_or_equiv
_atom_site_adp_type
_atom_site_occupancy
_atom_site_symmetry_multiplicity
_atom_site_calc_flag
_atom_site_refinement_flags
Cs1 Cs 0.415282(13) 0.62799(2) 0.236564(12) 0.04141(11) Uani 1 1 d .
O1 O 0.30848(13) 0.3367(2) 0.22063(12) 0.0336(6) Uani 1 1 d .
N1 N 0.45285(16) 0.3414(3) 0.24279(14) 0.0305(7) Uani 1 1 d .
H1 H 0.4107 0.3138 0.2361 0.037 Uiso 1 1 calc R
C1 C 0.4903(2) 0.3663(3) 0.29993(17) 0.0303(8) Uani 1 1 d .
N2 N 0.34962(16) 0.4563(3) 0.33386(14) 0.0334(7) Uani 1 1 d .
H2 H 0.3320 0.4127 0.3029 0.040 Uiso 1 1 calc R
C2 C 0.5530(2) 0.4087(3) 0.29085(18) 0.0353(9) Uani 1 1 d .
H2A H 0.5895 0.4333 0.3218 0.042 Uiso 1 1 calc R
N3 N 0.24811(16) 0.5611(3) 0.21111(15) 0.0354(7) Uani 1 1 d .
H3 H 0.2525 0.4866 0.2122 0.042 Uiso 1 1 calc R
C3 C 0.5532(2) 0.4089(3) 0.22667(18) 0.0349(8) Uani 1 1 d .
H3A H 0.5898 0.4342 0.2071 0.042 Uiso 1 1 calc R
N4 N 0.35170(16) 0.4550(3) 0.12021(14) 0.0323(7) Uani 1 1 d .
H4 H 0.3343 0.4115 0.1461 0.039 Uiso 1 1 calc R
C4 C 0.4912(2) 0.3662(3) 0.19790(17) 0.0312(8) Uani 1 1 d .
C5 C 0.4636(2) 0.3465(3) 0.13052(18) 0.0325(8) Uani 1 1 d .
C6 C 0.4165(2) 0.4421(3) 0.10508(17) 0.0329(8) Uani 1 1 d .
C7 C 0.4241(2) 0.5275(3) 0.06473(18) 0.0387(9) Uani 1 1 d .
H7 H 0.4638 0.5411 0.0466 0.046 Uiso 1 1 calc R
C8 C 0.3628(2) 0.5919(4) 0.05491(19) 0.0419(10) Uani 1 1 d .
H8 H 0.3539 0.6564 0.0290 0.050 Uiso 1 1 calc R
C9 C 0.3185(2) 0.5455(3) 0.08905(17) 0.0360(9) Uani 1 1 d .
C10 C 0.2456(2) 0.5787(3) 0.09590(18) 0.0384(9) Uani 1 1 d .
C11 C 0.2440(2) 0.6264(3) 0.15906(19) 0.0351(8) Uani 1 1 d .
C12 C 0.2392(2) 0.7374(3) 0.1773(2) 0.0427(10) Uani 1 1 d .
H12 H 0.2365 0.8022 0.1514 0.051 Uiso 1 1 calc R
C13 C 0.2390(2) 0.7390(3) 0.2403(2) 0.0416(10) Uani 1 1 d .
H13 H 0.2357 0.8049 0.2644 0.050 Uiso 1 1 calc R
C14 C 0.2443(2) 0.6289(3) 0.26138(19) 0.0348(8) Uani 1 1 d .
C15 C 0.2447(2) 0.5831(3) 0.32526(19) 0.0374(9) Uani 1 1 d .
C16 C 0.3171(2) 0.5482(3) 0.35446(18) 0.0347(8) Uani 1 1 d .
C17 C 0.3618(2) 0.5944(4) 0.40213(19) 0.0416(10) Uani 1 1 d .
H17 H 0.3535 0.6598 0.4250 0.050 Uiso 1 1 calc R
C18 C 0.4220(2) 0.5281(3) 0.41143(19) 0.0390(9) Uani 1 1 d .
H18 H 0.4615 0.5407 0.4418 0.047 Uiso 1 1 calc R
C19 C 0.41398(19) 0.4423(3) 0.36896(16) 0.0309(8) Uani 1 1 d .
C20 C 0.4609(2) 0.3460(3) 0.35831(17) 0.0341(9) Uani 1 1 d .
C21 C 0.5251(2) 0.3438(4) 0.09555(19) 0.0421(10) Uani 1 1 d .
H21A H 0.5081 0.3337 0.0517 0.063 Uiso 1 1 calc R
H21B H 0.5557 0.2805 0.1106 0.063 Uiso 1 1 calc R
H21C H 0.5506 0.4155 0.1022 0.063 Uiso 1 1 calc R
C22 C 0.2209(3) 0.6714(4) 0.0476(2) 0.0497(11) Uani 1 1 d .
H22A H 0.1743 0.6959 0.0517 0.075 Uiso 1 1 calc R
H22B H 0.2204 0.6404 0.0065 0.075 Uiso 1 1 calc R
H22C H 0.2523 0.7365 0.0541 0.075 Uiso 1 1 calc R
C23 C 0.2204(2) 0.6786(4) 0.3650(2) 0.0469(11) Uani 1 1 d .
H23A H 0.2511 0.7444 0.3657 0.070 Uiso 1 1 calc R
H23B H 0.2216 0.6507 0.4068 0.070 Uiso 1 1 calc R
H23C H 0.1733 0.7011 0.3475 0.070 Uiso 1 1 calc R
C24 C 0.5218(2) 0.3407(4) 0.41174(18) 0.0407(10) Uani 1 1 d .
H24A H 0.5478 0.4121 0.4138 0.061 Uiso 1 1 calc R
H24B H 0.5521 0.2774 0.4053 0.061 Uiso 1 1 calc R
H24C H 0.5045 0.3293 0.4502 0.061 Uiso 1 1 calc R
C25 C 0.4239(2) 0.2317(3) 0.12274(17) 0.0335(8) Uani 1 1 d .
H25A H 0.4548 0.1707 0.1420 0.040 Uiso 1 1 calc R
H25B H 0.3844 0.2362 0.1450 0.040 Uiso 1 1 calc R
C26 C 0.3972(2) 0.1991(4) 0.05645(18) 0.0428(10) Uani 1 1 d .
H26A H 0.4369 0.1782 0.0367 0.051 Uiso 1 1 calc R
H26B H 0.3750 0.2665 0.0348 0.051 Uiso 1 1 calc R
C27 C 0.3456(3) 0.1008(4) 0.0484(2) 0.0526(12) Uani 1 1 d .
H27A H 0.3505 0.0589 0.0106 0.063 Uiso 1 1 calc R
H27B H 0.3576 0.0478 0.0832 0.063 Uiso 1 1 calc R
C28 C 0.2721(3) 0.1348(4) 0.0444(2) 0.0571(13) Uani 1 1 d .
H28A H 0.2603 0.1903 0.0107 0.069 Uiso 1 1 calc R
H28B H 0.2663 0.1731 0.0830 0.069 Uiso 1 1 calc R
C29 C 0.2217(3) 0.0340(6) 0.0333(3) 0.089(2) Uani 1 1 d .
H29A H 0.2308 -0.0093 -0.0028 0.106 Uiso 1 1 calc R
H29B H 0.2300 -0.0174 0.0692 0.106 Uiso 1 1 calc R
C30 C 0.1479(4) 0.0709(8) 0.0228(4) 0.125(3) Uani 1 1 d .
H30A H 0.1180 0.0040 0.0164 0.187 Uiso 1 1 calc R
H30B H 0.1390 0.1200 -0.0134 0.187 Uiso 1 1 calc R
H30C H 0.1385 0.1131 0.0586 0.187 Uiso 1 1 calc R
C31 C 0.1987(2) 0.4718(3) 0.0828(2) 0.0437(10) Uani 1 1 d .
H31A H 0.2008 0.4451 0.0408 0.052 Uiso 1 1 calc R
H31B H 0.2181 0.4108 0.1114 0.052 Uiso 1 1 calc R
C32 C 0.1239(2) 0.4880(4) 0.0884(2) 0.0566(12) Uani 1 1 d .
H32A H 0.1050 0.5530 0.0625 0.068 Uiso 1 1 calc R
H32B H 0.1209 0.5070 0.1314 0.068 Uiso 1 1 calc R
C33 C 0.0799(3) 0.3830(4) 0.0694(3) 0.0627(14) Uani 1 1 d .
H33A H 0.0807 0.3668 0.0257 0.075 Uiso 1 1 calc R
H33B H 0.1006 0.3170 0.0935 0.075 Uiso 1 1 calc R
C34 C 0.0053(3) 0.3953(6) 0.0784(3) 0.0815(18) Uani 1 1 d .
H34A H 0.0047 0.4065 0.1226 0.098 Uiso 1 1 calc R
H34B H -0.0139 0.4648 0.0569 0.098 Uiso 1 1 calc R
C35 C -0.0414(4) 0.2968(8) 0.0563(4) 0.118(3) Uani 1 1 d .
H35A H -0.0892 0.3183 0.0596 0.141 Uiso 1 1 calc R
H35B H -0.0398 0.2843 0.0124 0.141 Uiso 1 1 calc R
C36 C -0.0256(4) 0.1918(9) 0.0881(5) 0.148(4) Uani 1 1 d .
H36A H -0.0576 0.1328 0.0695 0.222 Uiso 1 1 calc R
H36B H -0.0300 0.2013 0.1312 0.222 Uiso 1 1 calc R
H36C H 0.0218 0.1693 0.0854 0.222 Uiso 1 1 calc R
C37 C 0.1964(2) 0.4788(3) 0.3246(2) 0.0424(10) Uani 1 1 d .
H37A H 0.2147 0.4165 0.3019 0.051 Uiso 1 1 calc R
H37B H 0.1980 0.4527 0.3673 0.051 Uiso 1 1 calc R
C38 C 0.1221(2) 0.4985(4) 0.2964(2) 0.0542(12) Uani 1 1 d .
H38A H 0.1193 0.5165 0.2524 0.065 Uiso 1 1 calc R
H38B H 0.1043 0.5648 0.3164 0.065 Uiso 1 1 calc R
C39 C 0.0768(3) 0.3942(4) 0.3032(3) 0.0644(15) Uani 1 1 d .
H39A H 0.0945 0.3286 0.2826 0.077 Uiso 1 1 calc R
H39B H 0.0810 0.3753 0.3472 0.077 Uiso 1 1 calc R
C40 C 0.0014(3) 0.4108(6) 0.2769(3) 0.0768(17) Uani 1 1 d .
H40A H -0.0024 0.4353 0.2337 0.092 Uiso 1 1 calc R
H40B H -0.0171 0.4727 0.2996 0.092 Uiso 1 1 calc R
C41 C -0.0429(4) 0.3053(7) 0.2793(5) 0.119(3) Uani 1 1 d .
H41A H -0.0900 0.3211 0.2572 0.143 Uiso 1 1 calc R
H41B H -0.0236 0.2424 0.2578 0.143 Uiso 1 1 calc R
C42 C -0.0471(4) 0.2690(8) 0.3420(5) 0.158(5) Uani 1 1 d .
H42A H -0.0750 0.1998 0.3407 0.237 Uiso 1 1 calc R
H42B H -0.0684 0.3293 0.3630 0.237 Uiso 1 1 calc R
H42C H -0.0006 0.2536 0.3643 0.237 Uiso 1 1 calc R
C43 C 0.4207(2) 0.2314(3) 0.35312(17) 0.0336(8) Uani 1 1 d .
H43A H 0.3812 0.2373 0.3191 0.040 Uiso 1 1 calc R
H43B H 0.4513 0.1706 0.3426 0.040 Uiso 1 1 calc R
C44 C 0.3938(2) 0.1973(4) 0.41092(18) 0.0405(9) Uani 1 1 d .
H44A H 0.3726 0.2648 0.4270 0.049 Uiso 1 1 calc R
H44B H 0.4334 0.1738 0.4422 0.049 Uiso 1 1 calc R
C45 C 0.3409(2) 0.1010(4) 0.4023(2) 0.0465(11) Uani 1 1 d .
H45A H 0.3529 0.0480 0.3711 0.056 Uiso 1 1 calc R
H45B H 0.3448 0.0585 0.4413 0.056 Uiso 1 1 calc R
C46 C 0.2673(2) 0.1370(4) 0.3834(2) 0.0501(11) Uani 1 1 d .
H46A H 0.2624 0.1751 0.3431 0.060 Uiso 1 1 calc R
H46B H 0.2557 0.1932 0.4133 0.060 Uiso 1 1 calc R
C47 C 0.2164(3) 0.0399(5) 0.3791(3) 0.0752(17) Uani 1 1 d .
H47A H 0.2249 -0.0040 0.4178 0.090 Uiso 1 1 calc R
H47B H 0.2243 -0.0116 0.3456 0.090 Uiso 1 1 calc R
C48 C 0.1421(3) 0.0790(8) 0.3673(4) 0.114(3) Uani 1 1 d .
H48A H 0.1116 0.0127 0.3645 0.171 Uiso 1 1 calc R
H48B H 0.1331 0.1215 0.3287 0.171 Uiso 1 1 calc R
H48C H 0.1336 0.1280 0.4009 0.171 Uiso 1 1 calc R
C49 C 0.2711(2) 0.2409(3) 0.21459(17) 0.0325(8) Uani 1 1 d .
C50 C 0.3016(2) 0.1339(3) 0.21899(18) 0.0345(8) Uani 1 1 d .
H50 H 0.3505 0.1288 0.2265 0.041 Uiso 1 1 calc R
C51 C 0.2634(2) 0.0349(3) 0.2128(2) 0.0428(10) Uani 1 1 d .
H51 H 0.2860 -0.0367 0.2150 0.051 Uiso 1 1 calc R
C52 C 0.1918(2) 0.0400(4) 0.2033(2) 0.0524(12) Uani 1 1 d .
H52 H 0.1651 -0.0278 0.1998 0.063 Uiso 1 1 calc R
C53 C 0.1600(2) 0.1452(4) 0.1990(2) 0.0502(11) Uani 1 1 d .
H53 H 0.1111 0.1497 0.1916 0.060 Uiso 1 1 calc R
C54 C 0.1989(2) 0.2443(4) 0.20532(19) 0.0410(10) Uani 1 1 d .
H54 H 0.1761 0.3158 0.2034 0.049 Uiso 1 1 calc R

loop_
_atom_site_aniso_label
_atom_site_aniso_U_11
_atom_site_aniso_U_22
_atom_site_aniso_U_33
_atom_site_aniso_U_23
_atom_site_aniso_U_13
_atom_site_aniso_U_12
Cs1 0.03829(17) 0.02971(16) 0.05640(19) -0.00114(11) 0.00852(11) -0.00478(11)
O1 0.0314(15) 0.0256(13) 0.0441(15) 0.0000(11) 0.0072(11) -0.0035(11)
N1 0.0249(17) 0.0275(16) 0.0392(17) 0.0002(13) 0.0054(13) 0.0004(13)
C1 0.031(2) 0.0225(18) 0.0374(19) 0.0013(15) 0.0059(15) 0.0042(15)
N2 0.0348(18) 0.0270(16) 0.0387(17) -0.0044(13) 0.0069(14) -0.0008(14)
C2 0.029(2) 0.0296(19) 0.046(2) -0.0031(17) 0.0034(16) 0.0008(16)
N3 0.0352(18) 0.0202(15) 0.0502(19) -0.0004(14) 0.0056(14) -0.0002(13)
C3 0.032(2) 0.0288(19) 0.045(2) 0.0008(17) 0.0101(17) -0.0035(16)
N4 0.0358(18) 0.0249(16) 0.0362(17) 0.0045(13) 0.0062(13) 0.0005(13)
C4 0.031(2) 0.0257(18) 0.038(2) 0.0023(15) 0.0088(15) 0.0064(15)
C5 0.031(2) 0.029(2) 0.039(2) 0.0025(15) 0.0102(16) 0.0010(15)
C6 0.033(2) 0.029(2) 0.036(2) -0.0022(16) 0.0034(16) -0.0016(16)
C7 0.041(2) 0.040(2) 0.036(2) 0.0052(17) 0.0086(17) -0.0051(18)
C8 0.046(3) 0.035(2) 0.043(2) 0.0070(18) 0.0012(19) -0.0038(19)
C9 0.043(2) 0.0234(19) 0.040(2) -0.0004(16) 0.0016(17) 0.0004(17)
C10 0.039(2) 0.029(2) 0.045(2) 0.0020(17) -0.0013(17) 0.0004(17)
C11 0.028(2) 0.0256(19) 0.050(2) 0.0031(17) 0.0022(16) -0.0009(16)
C12 0.044(2) 0.023(2) 0.062(3) 0.0019(18) 0.008(2) 0.0027(17)
C13 0.042(2) 0.025(2) 0.060(3) -0.0030(18) 0.015(2) 0.0022(17)
C14 0.028(2) 0.0230(18) 0.055(2) -0.0010(17) 0.0124(17) 0.0000(15)
C15 0.035(2) 0.0258(19) 0.055(2) -0.0024(18) 0.0163(18) -0.0001(17)
C16 0.040(2) 0.0240(18) 0.043(2) 0.0006(16) 0.0139(17) -0.0037(16)
C17 0.046(3) 0.033(2) 0.048(2) -0.0082(18) 0.0161(19) -0.0051(19)
C18 0.038(2) 0.038(2) 0.043(2) -0.0080(17) 0.0099(17) -0.0076(18)
C19 0.030(2) 0.029(2) 0.0343(19) -0.0005(15) 0.0077(15) -0.0013(16)
C20 0.032(2) 0.034(2) 0.035(2) 0.0001(16) 0.0026(16) -0.0018(16)
C21 0.037(2) 0.047(2) 0.046(2) 0.0012(19) 0.0166(18) 0.0054(19)
C22 0.054(3) 0.037(2) 0.054(3) 0.003(2) -0.003(2) 0.008(2)
C23 0.048(3) 0.033(2) 0.062(3) 0.001(2) 0.020(2) 0.006(2)
C24 0.035(2) 0.048(2) 0.039(2) 0.0029(18) 0.0032(17) 0.0020(18)
C25 0.037(2) 0.028(2) 0.036(2) -0.0012(16) 0.0062(16) 0.0025(16)
C26 0.049(3) 0.039(2) 0.041(2) -0.0035(18) 0.0073(19) 0.002(2)
C27 0.062(3) 0.047(3) 0.046(3) -0.010(2) 0.000(2) 0.000(2)
C28 0.059(3) 0.053(3) 0.057(3) 0.001(2) 0.003(2) -0.003(2)
C29 0.078(5) 0.099(5) 0.089(5) -0.021(4) 0.015(3) -0.026(4)
C30 0.064(5) 0.162(8) 0.148(7) -0.038(7) 0.016(5) -0.037(5)
C31 0.039(2) 0.032(2) 0.056(3) -0.0016(19) -0.0037(19) -0.0040(18)
C32 0.040(3) 0.051(3) 0.076(3) -0.003(2) 0.001(2) 0.000(2)
C33 0.044(3) 0.056(3) 0.083(4) 0.000(3) -0.005(3) -0.005(2)
C34 0.049(3) 0.088(5) 0.104(5) 0.001(4) 0.005(3) -0.013(3)
C35 0.055(4) 0.139(8) 0.149(7) 0.027(6) -0.011(4) -0.023(5)
C36 0.082(6) 0.150(9) 0.209(11) 0.017(8) 0.016(6) -0.042(6)
C37 0.037(2) 0.033(2) 0.060(3) 0.0030(19) 0.0170(19) -0.0027(18)
C38 0.038(3) 0.045(3) 0.082(3) 0.007(2) 0.016(2) -0.003(2)
C39 0.037(3) 0.047(3) 0.113(5) -0.004(3) 0.023(3) -0.006(2)
C40 0.040(3) 0.085(4) 0.106(5) -0.007(4) 0.016(3) -0.009(3)
C41 0.051(4) 0.085(5) 0.222(10) -0.039(6) 0.027(5) -0.021(4)
C42 0.063(5) 0.134(8) 0.275(13) 0.095(9) 0.025(7) -0.019(5)
C43 0.036(2) 0.028(2) 0.038(2) 0.0010(16) 0.0084(16) 0.0008(16)
C44 0.047(3) 0.035(2) 0.041(2) 0.0031(18) 0.0106(18) 0.0007(19)
C45 0.053(3) 0.041(2) 0.049(2) 0.0076(19) 0.017(2) -0.002(2)
C46 0.045(3) 0.048(3) 0.060(3) -0.003(2) 0.016(2) -0.001(2)
C47 0.060(4) 0.081(4) 0.086(4) 0.011(3) 0.018(3) -0.021(3)
C48 0.049(4) 0.154(7) 0.139(7) 0.014(6) 0.019(4) -0.025(5)
C49 0.033(2) 0.030(2) 0.035(2) 0.0023(16) 0.0059(16) -0.0039(16)
C50 0.036(2) 0.028(2) 0.040(2) 0.0004(16) 0.0079(16) -0.0009(17)
C51 0.042(2) 0.024(2) 0.061(3) -0.0034(18) 0.007(2) 0.0007(18)
C52 0.045(3) 0.034(2) 0.077(3) -0.001(2) 0.006(2) -0.009(2)
C53 0.031(2) 0.038(2) 0.080(3) 0.003(2) 0.005(2) -0.0061(18)
C54 0.033(2) 0.031(2) 0.059(3) -0.0004(19) 0.0056(19) 0.0021(17)

loop_
_atom_type_symbol
_atom_type_description
_atom_type_scat_dispersion_real
_atom_type_scat_dispersion_imag
_atom_type_scat_source
C C 0.0033 0.0016 'International Tables Vol C Tables 4.2.6.8 and 6.1.1.4'
H H 0.0000 0.0000 'International Tables Vol C Tables 4.2.6.8 and 6.1.1.4'
N N 0.0061 0.0033 'International Tables Vol C Tables 4.2.6.8 and 6.1.1.4'
O O 0.0106 0.0060 'International Tables Vol C Tables 4.2.6.8 and 6.1.1.4'
Cs Cs -0.3680 2.1192 'International Tables Vol C Tables 4.2.6.8 and 6.1.1.4'

loop_
_geom_angle_atom_site_label_1
_geom_angle_atom_site_label_2
_geom_angle_atom_site_label_3
_geom_angle
_geom_angle_site_symmetry_1
_geom_angle_site_symmetry_3
N3 Cs1 N4 59.86(8) . .
N3 Cs1 N2 59.51(8) . .
N4 Cs1 N2 89.65(7) . .
N3 Cs1 C2 113.60(8) . 2_655
N4 Cs1 C2 120.19(8) . 2_655
N2 Cs1 C2 142.29(8) . 2_655
N3 Cs1 C3 113.62(8) . 2_655
N4 Cs1 C3 142.62(8) . 2_655
N2 Cs1 C3 119.94(8) . 2_655
C2 Cs1 C3 23.90(9) 2_655 2_655
N3 Cs1 N1 88.56(8) . .
N4 Cs1 N1 59.17(7) . .
N2 Cs1 N1 59.39(7) . .
C2 Cs1 N1 154.54(9) 2_655 .
C3 Cs1 N1 154.41(8) 2_655 .
N3 Cs1 C14 23.16(8) . .
N4 Cs1 C14 83.02(9) . .
N2 Cs1 C14 54.43(8) . .
C2 Cs1 C14 103.47(9) 2_655 .
C3 Cs1 C14 95.73(9) 2_655 .
N1 Cs1 C14 101.66(8) . .
N3 Cs1 C11 22.98(8) . .
N4 Cs1 C11 54.49(8) . .
N2 Cs1 C11 82.49(8) . .
C2 Cs1 C11 96.12(9) 2_655 .
C3 Cs1 C11 103.94(9) 2_655 .
N1 Cs1 C11 101.29(8) . .
C14 Cs1 C11 37.67(10) . .
N3 Cs1 C4 133.47(8) . 2_655
N4 Cs1 C4 154.00(8) . 2_655
N2 Cs1 C4 116.32(8) . 2_655
C2 Cs1 C4 37.91(9) 2_655 2_655
C3 Cs1 C4 22.69(9) 2_655 2_655
N1 Cs1 C4 131.79(8) . 2_655
C14 Cs1 C4 112.44(9) . 2_655
C11 Cs1 C4 126.58(9) . 2_655
N3 Cs1 C1 133.67(8) . 2_655
N4 Cs1 C1 116.63(8) . 2_655
N2 Cs1 C1 153.69(8) . 2_655
C2 Cs1 C1 22.75(9) 2_655 2_655
C3 Cs1 C1 37.77(9) 2_655 2_655
N1 Cs1 C1 131.87(8) . 2_655
C14 Cs1 C1 126.19(8) . 2_655
C11 Cs1 C1 113.00(9) . 2_655
C4 Cs1 C1 37.38(8) 2_655 2_655
N3 Cs1 N1 149.18(7) . 2_655
N4 Cs1 N1 133.71(7) . 2_655
N2 Cs1 N1 133.36(7) . 2_655
C2 Cs1 N1 36.84(8) 2_655 2_655
C3 Cs1 N1 36.67(8) 2_655 2_655
N1 Cs1 N1 122.25(3) . 2_655
C14 Cs1 N1 132.26(8) . 2_655
C11 Cs1 N1 132.85(8) . 2_655
C4 Cs1 N1 22.31(8) 2_655 2_655
C1 Cs1 N1 22.41(8) 2_655 2_655
N3 Cs1 C4 101.29(8) . .
N4 Cs1 C4 54.04(8) . .
N2 Cs1 C4 81.85(8) . .
C2 Cs1 C4 133.43(9) 2_655 .
C3 Cs1 C4 144.70(9) 2_655 .
N1 Cs1 C4 22.45(8) . .
C14 Cs1 C4 119.36(8) . .
C11 Cs1 C4 106.41(9) . .
C4 Cs1 C4 124.77(2) 2_655 .
C1 Cs1 C4 111.72(9) 2_655 .
N1 Cs1 C4 108.04(8) 2_655 .
C4 N1 C1 110.1(3) . .
C4 N1 Cs1 84.49(19) . .
C1 N1 Cs1 84.69(19) . .
C4 N1 Cs1 76.53(19) . 2_645
C1 N1 Cs1 76.63(19) . 2_645
Cs1 N1 Cs1 146.66(10) . 2_645
C2 C1 N1 107.2(3) . .
C2 C1 C20 131.3(4) . .
N1 C1 C20 121.5(3) . .
C2 C1 Cs1 74.6(2) . 2_645
N1 C1 Cs1 81.0(2) . 2_645
C20 C1 Cs1 111.1(2) . 2_645
C2 C1 Cs1 87.3(2) . .
N1 C1 Cs1 72.77(19) . .
C20 C1 Cs1 106.0(2) . .
Cs1 C1 Cs1 141.97(11) 2_645 .
C16 N2 C19 110.0(3) . .
C16 N2 Cs1 89.5(2) . .
C19 N2 Cs1 91.0(2) . .
C1 C2 C3 107.4(3) . .
C1 C2 Cs1 82.6(2) . 2_645
C3 C2 Cs1 78.1(2) . 2_645
C1 C2 Cs1 71.4(2) . .
C3 C2 Cs1 78.7(2) . .
Cs1 C2 Cs1 137.77(12) 2_645 .
C11 N3 C14 110.4(3) . .
C11 N3 Cs1 85.8(2) . .
C14 N3 Cs1 85.1(2) . .
C4 C3 C2 108.2(3) . .
C4 C3 Cs1 82.5(2) . 2_645
C2 C3 Cs1 78.0(2) . 2_645
C4 C3 Cs1 71.6(2) . .
C2 C3 Cs1 79.6(2) . .
Cs1 C3 Cs1 138.23(12) 2_645 .
C9 N4 C6 110.2(3) . .
C9 N4 Cs1 90.0(2) . .
C6 N4 Cs1 90.7(2) . .
C3 C4 N1 107.2(3) . .
C3 C4 C5 131.0(4) . .
N1 C4 C5 121.9(3) . .
C3 C4 Cs1 74.8(2) . 2_645
N1 C4 Cs1 81.2(2) . 2_645
C5 C4 Cs1 111.0(2) . 2_645
C3 C4 Cs1 87.1(2) . .
N1 C4 Cs1 73.05(19) . .
C5 C4 Cs1 105.8(2) . .
Cs1 C4 Cs1 142.44(11) 2_645 .
C6 C5 C4 110.5(3) . .
C6 C5 C21 108.2(3) . .
C4 C5 C21 108.3(3) . .
C6 C5 C25 110.0(3) . .
C4 C5 C25 109.4(3) . .
C21 C5 C25 110.4(3) . .
C7 C6 N4 106.6(3) . .
C7 C6 C5 131.6(4) . .
N4 C6 C5 121.8(3) . .
C7 C6 Cs1 95.6(2) . .
N4 C6 Cs1 67.02(19) . .
C5 C6 Cs1 103.6(2) . .
C6 C7 C8 108.0(4) . .
C9 C8 C7 108.2(4) . .
C8 C9 N4 107.1(4) . .
C8 C9 C10 131.1(4) . .
N4 C9 C10 121.8(3) . .
C8 C9 Cs1 96.0(3) . .
N4 C9 Cs1 67.75(19) . .
C10 C9 Cs1 101.7(2) . .
C11 C10 C9 110.7(3) . .
C11 C10 C22 108.9(3) . .
C9 C10 C22 107.7(4) . .
C11 C10 C31 111.6(3) . .
C9 C10 C31 108.3(3) . .
C22 C10 C31 109.5(3) . .
C12 C11 N3 106.3(4) . .
C12 C11 C10 129.6(4) . .
N3 C11 C10 124.0(3) . .
C12 C11 Cs1 87.7(3) . .
N3 C11 Cs1 71.2(2) . .
C10 C11 Cs1 106.7(2) . .
C11 C12 C13 108.6(4) . .
C11 C12 Cs1 70.7(2) . .
C13 C12 Cs1 79.2(2) . .
C14 C13 C12 108.3(4) . .
C14 C13 Cs1 70.1(2) . .
C12 C13 Cs1 79.2(2) . .
C13 C14 N3 106.4(4) . .
C13 C14 C15 129.9(4) . .
N3 C14 C15 123.7(3) . .
C13 C14 Cs1 88.3(2) . .
N3 C14 Cs1 71.8(2) . .
C15 C14 Cs1 107.0(2) . .
C14 C15 C16 110.5(3) . .
C14 C15 C23 108.6(3) . .
C16 C15 C23 108.1(3) . .
C14 C15 C37 111.5(3) . .
C16 C15 C37 108.7(3) . .
C23 C15 C37 109.4(3) . .
C17 C16 N2 107.2(4) . .
C17 C16 C15 131.0(4) . .
N2 C16 C15 121.8(3) . .
C17 C16 Cs1 95.9(3) . .
N2 C16 Cs1 68.27(19) . .
C15 C16 Cs1 101.5(2) . .
C16 C17 C18 108.0(4) . .
C19 C18 C17 108.1(4) . .
C18 C19 N2 106.7(3) . .
C18 C19 C20 131.2(4) . .
N2 C19 C20 122.1(3) . .
C18 C19 Cs1 95.4(2) . .
N2 C19 Cs1 66.88(19) . .
C20 C19 Cs1 103.7(2) . .
C19 C20 C1 110.3(3) . .
C19 C20 C24 109.2(3) . .
C1 C20 C24 107.5(3) . .
C19 C20 C43 110.2(3) . .
C1 C20 C43 109.6(3) . .
C24 C20 C43 110.1(3) . .
C26 C25 C5 114.3(3) . .
C25 C26 C27 114.7(4) . .
C28 C27 C26 115.0(4) . .
C27 C28 C29 113.3(5) . .
C30 C29 C28 112.6(6) . .
C32 C31 C10 116.0(4) . .
C31 C32 C33 113.0(4) . .
C34 C33 C32 113.7(5) . .
C35 C34 C33 115.6(6) . .
C36 C35 C34 115.7(7) . .
C38 C37 C15 115.6(4) . .
C37 C38 C39 112.0(4) . .
C40 C39 C38 114.0(5) . .
C39 C40 C41 114.3(6) . .
C42 C41 C40 113.2(7) . .
C44 C43 C20 114.3(3) . .
C43 C44 C45 114.7(3) . .
C46 C45 C44 115.5(4) . .
C45 C46 C47 113.7(4) . .
C46 C47 C48 113.0(6) . .
O1 C49 C50 122.0(3) . .
O1 C49 C54 121.1(3) . .
C50 C49 C54 116.9(4) . .
C51 C50 C49 122.3(4) . .
C50 C51 C52 120.0(4) . .
C53 C52 C51 118.9(4) . .
C52 C53 C54 120.6(4) . .
C53 C54 C49 121.2(4) . .

loop_
_geom_bond_atom_site_label_1
_geom_bond_atom_site_label_2
_geom_bond_distance
_geom_bond_site_symmetry_2
Cs1 N3 3.339(3) .
Cs1 N4 3.357(3) .
Cs1 N2 3.367(3) .
Cs1 C2 3.435(4) 2_655
Cs1 C3 3.436(4) 2_655
Cs1 N1 3.450(3) .
Cs1 C14 3.502(4) .
Cs1 C11 3.517(4) .
Cs1 C4 3.529(4) 2_655
Cs1 C1 3.533(4) 2_655
Cs1 N1 3.586(3) 2_655
Cs1 C4 3.590(4) .
O1 C49 1.342(4) .
N1 C4 1.377(5) .
N1 C1 1.385(5) .
N1 Cs1 3.586(3) 2_645
C1 C2 1.378(5) .
C1 C20 1.523(5) .
C1 Cs1 3.533(4) 2_645
N2 C16 1.373(5) .
N2 C19 1.380(5) .
C2 C3 1.422(6) .
C2 Cs1 3.435(4) 2_645
N3 C11 1.377(5) .
N3 C14 1.383(5) .
C3 C4 1.373(5) .
C3 Cs1 3.436(4) 2_645
N4 C9 1.374(5) .
N4 C6 1.380(5) .
C4 C5 1.518(5) .
C4 Cs1 3.529(4) 2_645
C5 C6 1.506(5) .
C5 C21 1.545(5) .
C5 C25 1.555(5) .
C6 C7 1.370(5) .
C7 C8 1.411(6) .
C8 C9 1.362(6) .
C9 C10 1.520(6) .
C10 C11 1.513(6) .
C10 C22 1.547(6) .
C10 C31 1.558(6) .
C11 C12 1.375(5) .
C12 C13 1.396(6) .
C13 C14 1.375(5) .
C14 C15 1.513(6) .
C15 C16 1.520(6) .
C15 C23 1.551(6) .
C15 C37 1.552(6) .
C16 C17 1.367(6) .
C17 C18 1.405(6) .
C18 C19 1.371(5) .
C19 C20 1.505(5) .
C20 C24 1.539(5) .
C20 C43 1.558(5) .
C25 C26 1.523(5) .
C26 C27 1.530(6) .
C27 C28 1.489(7) .
C28 C29 1.540(8) .
C29 C30 1.497(9) .
C31 C32 1.512(6) .
C32 C33 1.527(7) .
C33 C34 1.522(8) .
C34 C35 1.509(10) .
C35 C36 1.431(12) .
C37 C38 1.508(6) .
C38 C39 1.540(6) .
C39 C40 1.513(8) .
C40 C41 1.523(9) .
C41 C42 1.469(11) .
C43 C44 1.519(5) .
C44 C45 1.530(6) .
C45 C46 1.500(6) .
C46 C47 1.512(7) .
C47 C48 1.514(9) .
C49 C50 1.392(5) .
C49 C54 1.402(6) .
C50 C51 1.381(5) .
C51 C52 1.392(6) .
C52 C53 1.383(6) .
C53 C54 1.390(6) .
